data_7109938
loop_
_publ_author_name
'Quan Tang'
'Wen-Xiu Ni'
'Chi-Fai Leung'
'Wai-Lun Man'
'Kenneth King-Kwan Lau'
'Yimin Liang'
'Yun-Wah Lam'
'Wai-Yeung Wong'
'Shie-Ming Peng'
'Gui-Jian Liu'
'Tai-Chu Lau'

_publ_section_title
;
 Synthesis and antitumor activity of a series of osmium(VI) nitrido
 complexes bearing quinolinolato ligands
;
_journal_name_full Chem.Commun.
_journal_page_first 9980
_journal_paper_doi 10.1039/c3cc42250j
_journal_volume 49
_journal_year 2013
_chemical_formula_sum 'C25 H41 Cl3 N4 O3 Os'
_chemical_formula_weight 742.17
_chemical_name_systematic
;
?
;
_space_group_IT_number 14
_symmetry_cell_setting monoclinic
_symmetry_space_group_name_Hall '-P 2yn'
_symmetry_space_group_name_H-M 'P 1 21/n 1'
_atom_sites_solution_hydrogens geom
_atom_sites_solution_primary direct
_atom_sites_solution_secondary difmap
_audit_creation_method SHELXL-97
_cell_angle_alpha 90.00
_cell_angle_beta 90.7940(10)
_cell_angle_gamma 90.00
_cell_formula_units_Z 4
_cell_length_a 10.1945(5)
_cell_length_b 14.7147(8)
_cell_length_c 21.1777(11)
_cell_measurement_reflns_used 17954
_cell_measurement_temperature 293(2)
_cell_measurement_theta_max 27.54
_cell_measurement_theta_min 1.92
_cell_volume 3176.5(3)
_computing_cell_refinement 'SAINT (Bruker, 1999)'
_computing_data_collection 'SMART (Bruker, 1998)'
_computing_data_reduction SAINT
_computing_structure_refinement 'SHELXL-97 (Sheldrick, 1997)'
_computing_structure_solution 'SHELXS-97 (Sheldrick, 1990)'
_diffrn_ambient_temperature 293(2)
_diffrn_measured_fraction_theta_full 0.956
_diffrn_measured_fraction_theta_max 0.956
_diffrn_measurement_device_type 'Smart CCD'
_diffrn_measurement_method '\w and \f scans'
_diffrn_radiation_monochromator graphite
_diffrn_radiation_source 'fine-focus sealed tube'
_diffrn_radiation_type MoK\a
_diffrn_radiation_wavelength 0.71073
_diffrn_reflns_av_R_equivalents 0.0357
_diffrn_reflns_av_sigmaI/netI 0.0271
_diffrn_reflns_limit_h_max 13
_diffrn_reflns_limit_h_min -13
_diffrn_reflns_limit_k_max 19
_diffrn_reflns_limit_k_min -12
_diffrn_reflns_limit_l_max 27
_diffrn_reflns_limit_l_min -27
_diffrn_reflns_number 17954
_diffrn_reflns_theta_full 27.54
_diffrn_reflns_theta_max 27.54
_diffrn_reflns_theta_min 1.92
_exptl_absorpt_coefficient_mu 4.297
_exptl_absorpt_correction_T_max 1.0000
_exptl_absorpt_correction_T_min 0.3276
_exptl_absorpt_correction_type multi-scan
_exptl_absorpt_process_details SADABS
_exptl_crystal_colour red
_exptl_crystal_density_diffrn 1.552
_exptl_crystal_density_method 'not measured'
_exptl_crystal_description block
_exptl_crystal_F_000 1480
_exptl_crystal_size_max 0.30
_exptl_crystal_size_mid 0.24
_exptl_crystal_size_min 0.20
_refine_diff_density_max 0.649
_refine_diff_density_min -1.392
_refine_diff_density_rms 0.095
_refine_ls_extinction_method none
_refine_ls_goodness_of_fit_ref 1.025
_refine_ls_hydrogen_treatment constr
_refine_ls_matrix_type full
_refine_ls_number_parameters 329
_refine_ls_number_reflns 7012
_refine_ls_number_restraints 0
_refine_ls_restrained_S_all 1.025
_refine_ls_R_factor_all 0.0330
_refine_ls_R_factor_gt 0.0283
_refine_ls_shift/su_max 0.008
_refine_ls_shift/su_mean 0.001
_refine_ls_structure_factor_coef Fsqd
_refine_ls_weighting_details 'calc w=1/[\s^2^(Fo^2^)+(0.0478P)^2^+0.7625P] where P=(Fo^2^+2Fc^2^)/3'
_refine_ls_weighting_scheme calc
_refine_ls_wR_factor_gt 0.0759
_refine_ls_wR_factor_ref 0.0786
_reflns_number_gt 6131
_reflns_number_total 7012
_reflns_threshold_expression >2sigma(I)
_cod_data_source_file c3cc42250j.txt
_cod_data_source_block compound-7
_cod_original_sg_symbol_H-M P2(1)/n
_cod_database_code 7109938

loop_
_symmetry_equiv_pos_as_xyz
'x, y, z'
'-x+1/2, y+1/2, -z+1/2'
'-x, -y, -z'
'x-1/2, -y-1/2, z-1/2'

loop_
_atom_site_label
_atom_site_type_symbol
_atom_site_fract_x
_atom_site_fract_y
_atom_site_fract_z
_atom_site_U_iso_or_equiv
_atom_site_adp_type
_atom_site_occupancy
_atom_site_symmetry_multiplicity
_atom_site_calc_flag
_atom_site_refinement_flags
C1 C 0.8092(3) 0.7172(2) 0.14093(14) 0.0450(6) Uani 1 1 d .
C2 C 0.7364(3) 0.7951(2) 0.15338(17) 0.0579(8) Uani 1 1 d .
H2 H 0.6782 0.7952 0.1868 0.069 Uiso 1 1 calc R
C3 C 0.7493(4) 0.8718(3) 0.1169(2) 0.0651(10) Uani 1 1 d .
H3 H 0.7004 0.9230 0.1268 0.078 Uiso 1 1 calc R
C4 C 0.8325(4) 0.8752(2) 0.0662(2) 0.0644(9) Uani 1 1 d .
C5 C 0.9118(3) 0.7991(2) 0.05029(16) 0.0528(7) Uani 1 1 d .
C6 C 0.8984(3) 0.7226(2) 0.08884(14) 0.0446(6) Uani 1 1 d .
C7 C 1.0081(4) 0.7944(3) 0.00263(19) 0.0695(10) Uani 1 1 d .
H7 H 1.0238 0.8445 -0.0230 0.083 Uiso 1 1 calc R
C8 C 1.0771(4) 0.7166(3) -0.00535(18) 0.0690(11) Uani 1 1 d .
H8 H 1.1393 0.7131 -0.0370 0.083 Uiso 1 1 calc R
C9 C 1.0555(4) 0.6417(2) 0.03354(16) 0.0562(8) Uani 1 1 d .
H9 H 1.1010 0.5880 0.0262 0.067 Uiso 1 1 calc R
C10 C 0.8235(4) 0.0768(3) 0.76374(19) 0.0633(9) Uani 1 1 d .
H10A H 0.7809 0.1227 0.7378 0.076 Uiso 1 1 calc R
H10B H 0.7602 0.0286 0.7704 0.076 Uiso 1 1 calc R
C11 C 0.8573(5) 0.1183(3) 0.8266(2) 0.0827(13) Uani 1 1 d .
H11A H 0.9233 0.1651 0.8211 0.099 Uiso 1 1 calc R
H11B H 0.8936 0.0721 0.8544 0.099 Uiso 1 1 calc R
C12 C 0.7351(6) 0.1600(4) 0.8565(3) 0.1103(19) Uani 1 1 d .
H12A H 0.7625 0.1964 0.8926 0.132 Uiso 1 1 calc R
H12B H 0.6937 0.2005 0.8261 0.132 Uiso 1 1 calc R
C13 C 0.6392(7) 0.0948(7) 0.8770(4) 0.146(3) Uani 1 1 d .
H13A H 0.5946 0.0696 0.8409 0.219 Uiso 1 1 calc R
H13B H 0.5769 0.1244 0.9037 0.219 Uiso 1 1 calc R
H13C H 0.6824 0.0471 0.9002 0.219 Uiso 1 1 calc R
C14 C 1.0343(4) 0.1122(3) 0.7089(2) 0.0739(11) Uani 1 1 d .
H14A H 1.0689 0.1389 0.7476 0.089 Uiso 1 1 calc R
H14B H 1.1072 0.0839 0.6875 0.089 Uiso 1 1 calc R
C15 C 0.9837(5) 0.1880(3) 0.6677(2) 0.0840(13) Uani 1 1 d .
H15A H 0.9111 0.2180 0.6883 0.101 Uiso 1 1 calc R
H15B H 0.9517 0.1633 0.6279 0.101 Uiso 1 1 calc R
C16 C 1.0911(7) 0.2559(4) 0.6555(3) 0.120(2) Uani 1 1 d .
H16A H 1.1630 0.2255 0.6347 0.144 Uiso 1 1 calc R
H16B H 1.1240 0.2792 0.6955 0.144 Uiso 1 1 calc R
C17 C 1.0447(10) 0.3345(4) 0.6150(4) 0.172(4) Uani 1 1 d .
H17A H 1.0201 0.3125 0.5738 0.258 Uiso 1 1 calc R
H17B H 1.1142 0.3781 0.6112 0.258 Uiso 1 1 calc R
H17C H 0.9704 0.3627 0.6342 0.258 Uiso 1 1 calc R
C18 C 0.8784(4) -0.0059(3) 0.66831(19) 0.0628(9) Uani 1 1 d .
H18A H 0.8364 0.0413 0.6433 0.075 Uiso 1 1 calc R
H18B H 0.8104 -0.0476 0.6815 0.075 Uiso 1 1 calc R
C19 C 0.9719(5) -0.0573(4) 0.6261(3) 0.0931(17) Uani 1 1 d .
H19A H 1.0398 -0.0163 0.6118 0.112 Uiso 1 1 calc R
H19B H 1.0139 -0.1055 0.6502 0.112 Uiso 1 1 calc R
C20 C 0.9037(6) -0.0966(4) 0.5710(2) 0.0947(15) Uani 1 1 d .
H20A H 0.8629 -0.0481 0.5468 0.114 Uiso 1 1 calc R
H20B H 0.8346 -0.1365 0.5855 0.114 Uiso 1 1 calc R
C21 C 0.9939(7) -0.1500(5) 0.5281(3) 0.126(2) Uani 1 1 d .
H21A H 1.0741 -0.1169 0.5227 0.189 Uiso 1 1 calc R
H21B H 0.9517 -0.1588 0.4878 0.189 Uiso 1 1 calc R
H21C H 1.0129 -0.2080 0.5469 0.189 Uiso 1 1 calc R
C22 C 1.0127(4) -0.0305(3) 0.7660(2) 0.0682(10) Uani 1 1 d .
H22A H 1.0494 0.0004 0.8027 0.082 Uiso 1 1 calc R
H22B H 1.0855 -0.0528 0.7414 0.082 Uiso 1 1 calc R
C23 C 0.9346(5) -0.1108(3) 0.7884(3) 0.0869(14) Uani 1 1 d .
H23A H 0.8685 -0.0899 0.8176 0.104 Uiso 1 1 calc R
H23B H 0.8898 -0.1384 0.7526 0.104 Uiso 1 1 calc R
C24 C 1.0179(6) -0.1806(4) 0.8204(3) 0.1076(19) Uani 1 1 d .
H24A H 1.0600 -0.1539 0.8573 0.129 Uiso 1 1 calc R
H24B H 1.0861 -0.2000 0.7919 0.129 Uiso 1 1 calc R
C25 C 0.9397(9) -0.2612(4) 0.8400(3) 0.156(3) Uani 1 1 d .
H25A H 0.8743 -0.2426 0.8695 0.234 Uiso 1 1 calc R
H25B H 0.9967 -0.3052 0.8596 0.234 Uiso 1 1 calc R
H25C H 0.8977 -0.2878 0.8036 0.234 Uiso 1 1 calc R
Cl1 Cl 1.08413(9) 0.63091(7) 0.21686(4) 0.0628(2) Uani 1 1 d .
Cl2 Cl 0.78347(9) 0.47582(7) 0.08614(5) 0.0644(2) Uani 1 1 d .
Cl3 Cl 0.88464(13) 0.45733(7) 0.23472(6) 0.0765(3) Uani 1 1 d .
N1 N 1.0699(3) 0.4834(2) 0.11854(16) 0.0570(7) Uani 1 1 d .
N2 N 0.9719(2) 0.64544(16) 0.08050(12) 0.0436(5) Uani 1 1 d .
N3 N 0.8374(5) 0.9581(2) 0.0295(3) 0.0902(14) Uani 1 1 d .
N4 N 0.9381(3) 0.0376(2) 0.72693(18) 0.0596(8) Uani 1 1 d .
O1 O 0.8038(2) 0.64258(15) 0.17178(10) 0.0504(5) Uani 1 1 d .
O2 O 0.8032(5) 1.0281(2) 0.0551(3) 0.134(2) Uani 1 1 d .
O3 O 0.8716(5) 0.9554(2) -0.0253(2) 0.1174(15) Uani 1 1 d .
Os1 Os 0.949623(11) 0.543184(8) 0.148789(6) 0.04379(6) Uani 1 1 d .

loop_
_atom_site_aniso_label
_atom_site_aniso_U_11
_atom_site_aniso_U_22
_atom_site_aniso_U_33
_atom_site_aniso_U_23
_atom_site_aniso_U_13
_atom_site_aniso_U_12
C1 0.0454(16) 0.0459(16) 0.0438(15) -0.0089(12) 0.0013(12) 0.0072(12)
C2 0.056(2) 0.057(2) 0.061(2) -0.0092(16) 0.0092(15) 0.0144(16)
C3 0.058(2) 0.0502(19) 0.087(3) -0.0103(19) 0.0022(19) 0.0172(16)
C4 0.071(2) 0.0464(18) 0.075(2) 0.0047(17) 0.0004(19) 0.0126(17)
C5 0.060(2) 0.0469(17) 0.0513(18) 0.0007(14) 0.0023(14) 0.0066(14)
C6 0.0464(16) 0.0440(15) 0.0433(15) -0.0038(12) 0.0003(12) 0.0083(12)
C7 0.089(3) 0.058(2) 0.061(2) 0.0138(18) 0.017(2) 0.007(2)
C8 0.085(3) 0.066(2) 0.057(2) 0.0094(17) 0.0298(19) 0.010(2)
C9 0.058(2) 0.0558(19) 0.0547(18) -0.0009(15) 0.0155(15) 0.0109(15)
C10 0.051(2) 0.064(2) 0.075(2) 0.0059(19) 0.0071(17) 0.0027(17)
C11 0.081(3) 0.081(3) 0.086(3) -0.018(2) 0.009(2) -0.002(2)
C12 0.112(5) 0.109(4) 0.110(4) -0.023(3) 0.024(4) 0.017(4)
C13 0.107(5) 0.202(8) 0.130(6) -0.031(6) 0.027(4) -0.002(6)
C14 0.061(2) 0.079(3) 0.082(3) -0.015(2) 0.009(2) -0.023(2)
C15 0.102(3) 0.069(3) 0.082(3) -0.013(2) 0.025(3) -0.025(2)
C16 0.149(5) 0.082(3) 0.130(5) -0.024(3) 0.069(4) -0.042(4)
C17 0.284(11) 0.087(4) 0.147(6) -0.005(4) 0.089(7) -0.057(6)
C18 0.048(2) 0.074(2) 0.067(2) -0.0018(19) -0.0038(16) -0.0153(18)
C19 0.063(3) 0.132(5) 0.084(3) -0.037(3) 0.006(2) -0.022(3)
C20 0.104(4) 0.104(4) 0.076(3) -0.011(3) -0.008(3) -0.019(3)
C21 0.160(6) 0.132(5) 0.086(4) -0.039(4) 0.001(4) -0.014(5)
C22 0.050(2) 0.078(3) 0.077(3) -0.009(2) -0.0118(19) 0.0066(18)
C23 0.088(3) 0.075(3) 0.097(3) 0.009(2) -0.024(3) 0.008(2)
C24 0.141(5) 0.083(3) 0.098(4) -0.013(3) -0.042(3) 0.033(3)
C25 0.254(10) 0.063(3) 0.148(6) 0.010(4) -0.088(6) 0.003(5)
Cl1 0.0565(5) 0.0663(5) 0.0653(5) -0.0128(4) -0.0041(4) 0.0033(4)
Cl2 0.0512(5) 0.0730(5) 0.0691(6) -0.0205(4) 0.0064(4) -0.0046(4)
Cl3 0.0827(7) 0.0751(7) 0.0720(6) 0.0257(5) 0.0123(5) -0.0047(5)
N1 0.0464(16) 0.0450(14) 0.080(2) -0.0009(14) 0.0072(14) 0.0122(12)
N2 0.0437(14) 0.0419(13) 0.0455(13) -0.0020(10) 0.0075(10) 0.0063(10)
N3 0.100(3) 0.056(2) 0.115(4) 0.019(2) 0.017(3) 0.0225(18)
N4 0.0455(17) 0.067(2) 0.066(2) -0.0040(14) -0.0007(14) -0.0058(12)
O1 0.0488(12) 0.0535(13) 0.0492(12) -0.0016(10) 0.0113(9) 0.0064(10)
O2 0.168(5) 0.0512(18) 0.185(5) 0.019(2) 0.064(4) 0.031(2)
O3 0.158(4) 0.093(3) 0.102(3) 0.044(2) 0.022(3) 0.040(2)
Os1 0.04159(9) 0.04075(8) 0.04919(9) 0.00049(4) 0.00657(5) 0.00445(4)

loop_
_atom_type_symbol
_atom_type_description
_atom_type_scat_dispersion_real
_atom_type_scat_dispersion_imag
_atom_type_scat_source
C C 0.0033 0.0016 'International Tables Vol C Tables 4.2.6.8 and 6.1.1.4'
H H 0.0000 0.0000 'International Tables Vol C Tables 4.2.6.8 and 6.1.1.4'
N N 0.0061 0.0033 'International Tables Vol C Tables 4.2.6.8 and 6.1.1.4'
O O 0.0106 0.0060 'International Tables Vol C Tables 4.2.6.8 and 6.1.1.4'
Cl Cl 0.1484 0.1585 'International Tables Vol C Tables 4.2.6.8 and 6.1.1.4'
Os Os -1.2165 7.6030 'International Tables Vol C Tables 4.2.6.8 and 6.1.1.4'

loop_
_geom_angle_atom_site_label_1
_geom_angle_atom_site_label_2
_geom_angle_atom_site_label_3
_geom_angle
O1 C1 C2 125.6(3)
O1 C1 C6 118.0(3)
C2 C1 C6 116.3(3)
C3 C2 C1 120.9(3)
C3 C2 H2 119.6
C1 C2 H2 119.6
C2 C3 C4 122.2(3)
C2 C3 H3 118.9
C4 C3 H3 118.9
C3 C4 C5 120.8(3)
C3 C4 N3 118.4(4)
C5 C4 N3 120.8(4)
C6 C5 C7 116.8(3)
C6 C5 C4 115.8(3)
C7 C5 C4 127.3(3)
N2 C6 C5 122.2(3)
N2 C6 C1 113.9(3)
C5 C6 C1 124.0(3)
C8 C7 C5 119.6(3)
C8 C7 H7 120.2
C5 C7 H7 120.2
C7 C8 C9 120.5(3)
C7 C8 H8 119.8
C9 C8 H8 119.8
N2 C9 C8 121.4(3)
N2 C9 H9 119.3
C8 C9 H9 119.3
C11 C10 N4 116.0(4)
C11 C10 H10A 108.3
N4 C10 H10A 108.3
C11 C10 H10B 108.3
N4 C10 H10B 108.3
H10A C10 H10B 107.4
C10 C11 C12 110.6(4)
C10 C11 H11A 109.5
C12 C11 H11A 109.5
C10 C11 H11B 109.5
C12 C11 H11B 109.5
H11A C11 H11B 108.1
C13 C12 C11 114.6(5)
C13 C12 H12A 108.6
C11 C12 H12A 108.6
C13 C12 H12B 108.6
C11 C12 H12B 108.6
H12A C12 H12B 107.6
C12 C13 H13A 109.5
C12 C13 H13B 109.5
H13A C13 H13B 109.5
C12 C13 H13C 109.5
H13A C13 H13C 109.5
H13B C13 H13C 109.5
C15 C14 N4 117.6(4)
C15 C14 H14A 107.9
N4 C14 H14A 107.9
C15 C14 H14B 107.9
N4 C14 H14B 107.9
H14A C14 H14B 107.2
C14 C15 C16 110.3(5)
C14 C15 H15A 109.6
C16 C15 H15A 109.6
C14 C15 H15B 109.6
C16 C15 H15B 109.6
H15A C15 H15B 108.1
C15 C16 C17 112.5(6)
C15 C16 H16A 109.1
C17 C16 H16A 109.1
C15 C16 H16B 109.1
C17 C16 H16B 109.1
H16A C16 H16B 107.8
C16 C17 H17A 109.5
C16 C17 H17B 109.5
H17A C17 H17B 109.5
C16 C17 H17C 109.5
H17A C17 H17C 109.5
H17B C17 H17C 109.5
N4 C18 C19 116.4(3)
N4 C18 H18A 108.2
C19 C18 H18A 108.2
N4 C18 H18B 108.2
C19 C18 H18B 108.2
H18A C18 H18B 107.3
C20 C19 C18 111.7(4)
C20 C19 H19A 109.3
C18 C19 H19A 109.3
C20 C19 H19B 109.3
C18 C19 H19B 109.3
H19A C19 H19B 107.9
C19 C20 C21 113.2(5)
C19 C20 H20A 108.9
C21 C20 H20A 108.9
C19 C20 H20B 108.9
C21 C20 H20B 108.9
H20A C20 H20B 107.8
C20 C21 H21A 109.5
C20 C21 H21B 109.5
H21A C21 H21B 109.5
C20 C21 H21C 109.5
H21A C21 H21C 109.5
H21B C21 H21C 109.5
N4 C22 C23 115.6(3)
N4 C22 H22A 108.4
C23 C22 H22A 108.4
N4 C22 H22B 108.4
C23 C22 H22B 108.4
H22A C22 H22B 107.4
C24 C23 C22 112.5(5)
C24 C23 H23A 109.1
C22 C23 H23A 109.1
C24 C23 H23B 109.1
C22 C23 H23B 109.1
H23A C23 H23B 107.8
C23 C24 C25 111.8(5)
C23 C24 H24A 109.3
C25 C24 H24A 109.3
C23 C24 H24B 109.3
C25 C24 H24B 109.3
H24A C24 H24B 107.9
C24 C25 H25A 109.5
C24 C25 H25B 109.5
H25A C25 H25B 109.5
C24 C25 H25C 109.5
H25A C25 H25C 109.5
H25B C25 H25C 109.5
C9 N2 C6 119.4(3)
C9 N2 Os1 124.5(2)
C6 N2 Os1 116.04(19)
O3 N3 O2 122.7(4)
O3 N3 C4 119.8(4)
O2 N3 C4 117.5(5)
C22 N4 C18 111.4(3)
C22 N4 C14 107.2(3)
C18 N4 C14 110.6(3)
C22 N4 C10 110.9(3)
C18 N4 C10 106.0(3)
C14 N4 C10 110.8(3)
C1 O1 Os1 115.72(18)
N1 Os1 N2 91.52(12)
N1 Os1 O1 167.04(12)
N2 Os1 O1 75.53(8)
N1 Os1 Cl3 103.69(11)
N2 Os1 Cl3 164.73(7)
O1 Os1 Cl3 89.25(6)
N1 Os1 Cl2 95.14(12)
N2 Os1 Cl2 89.86(8)
O1 Os1 Cl2 85.39(7)
Cl3 Os1 Cl2 90.10(4)
N1 Os1 Cl1 95.77(12)
N2 Os1 Cl1 87.78(7)
O1 Os1 Cl1 83.52(7)
Cl3 Os1 Cl1 89.35(4)
Cl2 Os1 Cl1 168.90(3)

loop_
_geom_bond_atom_site_label_1
_geom_bond_atom_site_label_2
_geom_bond_distance
C1 O1 1.280(4)
C1 C2 1.392(4)
C1 C6 1.441(4)
C2 C3 1.375(5)
C2 H2 0.9300
C3 C4 1.379(6)
C3 H3 0.9300
C4 C5 1.424(5)
C4 N3 1.447(5)
C5 C6 1.398(4)
C5 C7 1.419(5)
C6 N2 1.373(4)
C7 C8 1.356(5)
C7 H7 0.9300
C8 C9 1.395(5)
C8 H8 0.9300
C9 N2 1.320(4)
C9 H9 0.9300
C10 C11 1.500(6)
C10 N4 1.527(5)
C10 H10A 0.9700
C10 H10B 0.9700
C11 C12 1.534(7)
C11 H11A 0.9700
C11 H11B 0.9700
C12 C13 1.441(9)
C12 H12A 0.9700
C12 H12B 0.9700
C13 H13A 0.9600
C13 H13B 0.9600
C13 H13C 0.9600
C14 C15 1.502(7)
C14 N4 1.524(5)
C14 H14A 0.9700
C14 H14B 0.9700
C15 C16 1.508(6)
C15 H15A 0.9700
C15 H15B 0.9700
C16 C17 1.511(10)
C16 H16A 0.9700
C16 H16B 0.9700
C17 H17A 0.9600
C17 H17B 0.9600
C17 H17C 0.9600
C18 N4 1.517(5)
C18 C19 1.518(7)
C18 H18A 0.9700
C18 H18B 0.9700
C19 C20 1.469(6)
C19 H19A 0.9700
C19 H19B 0.9700
C20 C21 1.519(8)
C20 H20A 0.9700
C20 H20B 0.9700
C21 H21A 0.9600
C21 H21B 0.9600
C21 H21C 0.9600
C22 N4 1.501(5)
C22 C23 1.506(6)
C22 H22A 0.9700
C22 H22B 0.9700
C23 C24 1.489(6)
C23 H23A 0.9700
C23 H23B 0.9700
C24 C25 1.493(9)
C24 H24A 0.9700
C24 H24B 0.9700
C25 H25A 0.9600
C25 H25B 0.9600
C25 H25C 0.9600
Cl1 Os1 2.3601(9)
Cl2 Os1 2.3558(10)
Cl3 Os1 2.3195(10)
N1 Os1 1.646(3)
N2 Os1 2.102(2)
N3 O3 1.216(6)
N3 O2 1.218(5)
O1 Os1 2.146(2)
